data_4511192
loop_
_publ_author_name
'Han, Jie'
'Zhao, Liang'
'Yau, Chung-Wah'
'Mak, Thomas C. W.'

_publ_section_title
;
 Hydrogen-Bonded Networks Constructed with 5-Nitrobarbiturate
;
_journal_issue 1
_journal_name_full 'Crystal Growth &amp; Design'
_journal_page_first 308
_journal_paper_doi 10.1021/cg800487b
_journal_volume 9
_journal_year 2009
_chemical_formula_sum 'C17 H38 N6 O7 S'
_chemical_formula_weight 470.59
_chemical_name_common '[(C3H7)4N][(C4H2N3O5)][(NH2)2CS]2H2O'
_chemical_name_systematic
; 
 ? 
;
_space_group_IT_number 9
_symmetry_cell_setting monoclinic
_symmetry_space_group_name_Hall 'C -2yc'
_symmetry_space_group_name_H-M 'C 1 c 1'
_atom_sites_solution_hydrogens geom
_atom_sites_solution_primary direct
_atom_sites_solution_secondary difmap
_audit_creation_method SHELXL-97
_cell_angle_alpha 90.00
_cell_angle_beta 91.549(4)
_cell_angle_gamma 90.00
_cell_formula_units_Z 4
_cell_length_a 8.5791(15)
_cell_length_b 17.024(3)
_cell_length_c 17.691(3)
_cell_measurement_temperature 293(2)
_cell_volume 2582.8(8)
_computing_structure_refinement 'SHELXL-97 (Sheldrick, 1997)'
_computing_structure_solution 'SHELXS-97 (Sheldrick, 1990)'
_diffrn_ambient_temperature 293(2)
_diffrn_measured_fraction_theta_full 0.993
_diffrn_measured_fraction_theta_max 0.993
_diffrn_radiation_monochromator graphite
_diffrn_radiation_source 'fine-focus sealed tube'
_diffrn_radiation_type MoK\a
_diffrn_radiation_wavelength 0.71073
_diffrn_reflns_av_R_equivalents 0.0227
_diffrn_reflns_av_sigmaI/netI 0.0312
_diffrn_reflns_limit_h_max 11
_diffrn_reflns_limit_h_min -7
_diffrn_reflns_limit_k_max 22
_diffrn_reflns_limit_k_min -22
_diffrn_reflns_limit_l_max 23
_diffrn_reflns_limit_l_min -23
_diffrn_reflns_number 8690
_diffrn_reflns_theta_full 27.99
_diffrn_reflns_theta_max 27.99
_diffrn_reflns_theta_min 2.30
_exptl_absorpt_coefficient_mu 0.170
_exptl_absorpt_correction_T_max 1.000000
_exptl_absorpt_correction_T_min 0.717862
_exptl_absorpt_correction_type multi-scan
_exptl_crystal_colour Yellow
_exptl_crystal_density_diffrn 1.210
_exptl_crystal_density_method 'not measured'
_exptl_crystal_description Block
_exptl_crystal_F_000 1016
_exptl_crystal_size_max 0.50
_exptl_crystal_size_mid 0.41
_exptl_crystal_size_min 0.31
_refine_diff_density_max 0.175
_refine_diff_density_min -0.161
_refine_diff_density_rms 0.033
_refine_ls_abs_structure_details 'Flack H D (1983), Acta Cryst. A39, 876-881'
_refine_ls_abs_structure_Flack 0.00(6)
_refine_ls_extinction_coef 0.0068(7)
_refine_ls_extinction_expression Fc^*^=kFc[1+0.001xFc^2^\l^3^/sin(2\q)]^-1/4^
_refine_ls_extinction_method SHELXL
_refine_ls_goodness_of_fit_ref 1.023
_refine_ls_hydrogen_treatment mixed
_refine_ls_matrix_type full
_refine_ls_number_parameters 289
_refine_ls_number_reflns 4706
_refine_ls_number_restraints 2
_refine_ls_restrained_S_all 1.022
_refine_ls_R_factor_all 0.0404
_refine_ls_R_factor_gt 0.0338
_refine_ls_shift/su_max 0.001
_refine_ls_shift/su_mean 0.000
_refine_ls_structure_factor_coef Fsqd
_refine_ls_weighting_details 'calc w=1/[\s^2^(Fo^2^)+(0.0514P)^2^+0.3431P] where P=(Fo^2^+2Fc^2^)/3'
_refine_ls_weighting_scheme calc
_refine_ls_wR_factor_gt 0.0867
_refine_ls_wR_factor_ref 0.0928
_reflns_number_gt 4153
_reflns_number_total 4706
_reflns_threshold_expression >2sigma(I)
_cod_data_source_file cg800487b_si_002.cif
_cod_data_source_block complex5
_cod_depositor_comments
;
The following automatic conversions were performed:

'_symmetry_cell_setting' value 'Monoclinic' changed to 'monoclinic'
according to
/usr/data/users/saulius/automatic-downloads/retrospective/ACS/lib/dictionaries/cif_core.dic
dictionary named 'cif_core.dic' version 2.4.2 from 2011-04-26.

Automatic conversion script
Id: cif_fix_values 2281 2013-09-26 08:29:07Z andrius 
;
_cod_original_sg_symbol_H-M Cc
_cod_database_code 4511192

loop_
_symmetry_equiv_pos_as_xyz
'x, y, z'
'x, -y, z+1/2'
'x+1/2, y+1/2, z'
'x+1/2, -y+1/2, z+1/2'

loop_
_atom_site_label
_atom_site_type_symbol
_atom_site_fract_x
_atom_site_fract_y
_atom_site_fract_z
_atom_site_U_iso_or_equiv
_atom_site_adp_type
_atom_site_occupancy
_atom_site_symmetry_multiplicity
_atom_site_calc_flag
_atom_site_refinement_flags
N1 N 0.4648(2) 0.59969(8) 0.42561(9) 0.0495(4) Uani 1 1 d .
N2 N 0.6375(2) 0.40453(9) 0.45658(9) 0.0478(4) Uani 1 1 d .
H2N H 0.660(3) 0.3653(14) 0.4321(13) 0.050(6) Uiso 1 1 d .
N3 N 0.6303(3) 0.46798(10) 0.57080(10) 0.0614(5) Uani 1 1 d .
H3N H 0.646(3) 0.4649(15) 0.6148(17) 0.064(7) Uiso 1 1 d .
O1 O 0.3930(2) 0.64731(9) 0.46384(9) 0.0706(5) Uani 1 1 d .
O2 O 0.4729(3) 0.60902(10) 0.35743(9) 0.0852(7) Uani 1 1 d .
O3 O 0.5524(2) 0.45767(7) 0.34783(7) 0.0535(4) Uani 1 1 d .
O4 O 0.7228(3) 0.34453(11) 0.56318(10) 0.1017(8) Uani 1 1 d .
O5 O 0.5448(3) 0.59057(11) 0.58362(9) 0.0947(8) Uani 1 1 d .
C1 C 0.5340(2) 0.53357(9) 0.46073(10) 0.0420(4) Uani 1 1 d .
C2 C 0.5721(2) 0.46666(9) 0.41609(9) 0.0382(4) Uani 1 1 d .
C3 C 0.6672(3) 0.40195(12) 0.53230(11) 0.0574(6) Uani 1 1 d .
C4 C 0.5653(3) 0.53534(11) 0.54042(10) 0.0534(5) Uani 1 1 d .
S1 S 0.42157(6) 0.20387(3) 0.27214(3) 0.05615(15) Uani 1 1 d .
C5 C 0.4616(2) 0.27331(10) 0.20634(10) 0.0414(4) Uani 1 1 d .
N4 N 0.4252(3) 0.26357(10) 0.13375(9) 0.0592(5) Uani 1 1 d .
H4A H 0.4456 0.3000 0.1018 0.071 Uiso 1 1 calc R
H4B H 0.3811 0.2208 0.1185 0.071 Uiso 1 1 calc R
N5 N 0.5292(2) 0.34064(8) 0.22567(8) 0.0490(4) Uani 1 1 d .
H5A H 0.5473 0.3754 0.1917 0.059 Uiso 1 1 calc R
H5B H 0.5550 0.3496 0.2722 0.059 Uiso 1 1 calc R
N6 N 0.0749(2) 0.58124(9) 0.80393(10) 0.0502(4) Uani 1 1 d .
C6 C -0.0428(3) 0.63368(13) 0.76282(13) 0.0584(5) Uani 1 1 d .
H6A H -0.1139 0.6006 0.7335 0.070 Uiso 1 1 calc R
H6B H -0.1035 0.6608 0.8002 0.070 Uiso 1 1 calc R
C12 C -0.0169(3) 0.52338(13) 0.85052(12) 0.0545(5) Uani 1 1 d .
H12A H -0.0831 0.5531 0.8837 0.065 Uiso 1 1 calc R
H12B H -0.0848 0.4937 0.8164 0.065 Uiso 1 1 calc R
C15 C 0.1839(3) 0.62984(12) 0.85469(13) 0.0559(5) Uani 1 1 d .
H15A H 0.2611 0.5948 0.8774 0.067 Uiso 1 1 calc R
H15B H 0.2389 0.6667 0.8232 0.067 Uiso 1 1 calc R
C9 C 0.1776(3) 0.53826(13) 0.74852(15) 0.0620(6) Uani 1 1 d .
H9A H 0.2409 0.5768 0.7232 0.074 Uiso 1 1 calc R
H9B H 0.2478 0.5041 0.7772 0.074 Uiso 1 1 calc R
C13 C 0.0765(3) 0.46592(13) 0.89816(15) 0.0660(6) Uani 1 1 d .
H13A H 0.1539 0.4941 0.9285 0.079 Uiso 1 1 calc R
H13B H 0.1308 0.4299 0.8655 0.079 Uiso 1 1 calc R
C17 C 0.2317(5) 0.7157(2) 0.96575(18) 0.0913(9) Uani 1 1 d .
H17A H 0.1824 0.7443 1.0053 0.137 Uiso 1 1 calc R
H17B H 0.2897 0.7515 0.9353 0.137 Uiso 1 1 calc R
H17C H 0.3010 0.6772 0.9876 0.137 Uiso 1 1 calc R
C10 C 0.0935(4) 0.48962(18) 0.68917(17) 0.0836(9) Uani 1 1 d .
H10A H 0.0336 0.4490 0.7137 0.100 Uiso 1 1 calc R
H10B H 0.0212 0.5228 0.6606 0.100 Uiso 1 1 calc R
C16 C 0.1090(4) 0.67535(18) 0.91705(16) 0.0758(7) Uani 1 1 d .
H16A H 0.0490 0.6399 0.9479 0.091 Uiso 1 1 calc R
H16B H 0.0383 0.7142 0.8953 0.091 Uiso 1 1 calc R
C7 C 0.0250(4) 0.69428(18) 0.71050(18) 0.0820(8) Uani 1 1 d .
H7A H 0.0937 0.7290 0.7394 0.098 Uiso 1 1 calc R
H7B H 0.0864 0.6680 0.6728 0.098 Uiso 1 1 calc R
C14 C -0.0284(4) 0.42019(18) 0.94927(18) 0.0857(9) Uani 1 1 d .
H14A H 0.0331 0.3841 0.9793 0.129 Uiso 1 1 calc R
H14B H -0.1038 0.3915 0.9191 0.129 Uiso 1 1 calc R
H14C H -0.0812 0.4558 0.9819 0.129 Uiso 1 1 calc R
C8 C -0.1014(5) 0.7420(3) 0.6716(3) 0.1269(16) Uani 1 1 d .
H8A H -0.0552 0.7798 0.6388 0.190 Uiso 1 1 calc R
H8B H -0.1611 0.7687 0.7088 0.190 Uiso 1 1 calc R
H8C H -0.1686 0.7078 0.6424 0.190 Uiso 1 1 calc R
C11 C 0.2040(6) 0.4523(3) 0.6363(3) 0.1295(16) Uani 1 1 d .
H11A H 0.1466 0.4220 0.5993 0.194 Uiso 1 1 calc R
H11B H 0.2743 0.4186 0.6643 0.194 Uiso 1 1 calc R
H11C H 0.2624 0.4924 0.6114 0.194 Uiso 1 1 calc R
O1W O 0.7075(2) 0.26432(7) 0.38125(9) 0.0631(4) Uani 1 1 d .
H1WA H 0.7666 0.2316 0.4036 0.076 Uiso 1 1 d .
H1WB H 0.6449 0.2421 0.3495 0.076 Uiso 1 1 d .
O2W O 0.6795(2) 0.54978(10) 0.22772(8) 0.0706(5) Uani 1 1 d .
H2WA H 0.6176 0.5459 0.2640 0.085 Uiso 1 1 d .
H2WB H 0.7272 0.5930 0.2353 0.085 Uiso 1 1 d .

loop_
_atom_site_aniso_label
_atom_site_aniso_U_11
_atom_site_aniso_U_22
_atom_site_aniso_U_33
_atom_site_aniso_U_23
_atom_site_aniso_U_13
_atom_site_aniso_U_12
N1 0.0649(11) 0.0352(7) 0.0478(8) 0.0023(6) -0.0061(7) 0.0073(7)
N2 0.0652(11) 0.0362(7) 0.0418(7) -0.0020(6) -0.0025(7) 0.0128(7)
N3 0.0937(15) 0.0578(10) 0.0321(7) -0.0008(7) -0.0085(8) 0.0270(10)
O1 0.0975(14) 0.0506(8) 0.0632(8) -0.0026(6) -0.0059(9) 0.0326(8)
O2 0.143(2) 0.0648(9) 0.0481(8) 0.0170(7) 0.0043(10) 0.0394(11)
O3 0.0808(11) 0.0421(6) 0.0372(6) -0.0037(5) -0.0072(6) 0.0020(7)
O4 0.168(2) 0.0735(11) 0.0624(9) 0.0061(8) -0.0235(12) 0.0622(14)
O5 0.170(2) 0.0667(10) 0.0460(8) -0.0180(7) -0.0170(11) 0.0505(13)
C1 0.0534(11) 0.0342(7) 0.0380(8) 0.0020(6) -0.0042(8) 0.0061(7)
C2 0.0432(10) 0.0338(7) 0.0374(8) 0.0008(6) -0.0032(7) -0.0005(7)
C3 0.0778(16) 0.0507(10) 0.0434(9) 0.0045(8) -0.0049(10) 0.0230(10)
C4 0.0744(15) 0.0470(10) 0.0384(9) -0.0028(7) -0.0046(9) 0.0178(9)
S1 0.0721(4) 0.0424(2) 0.0535(2) 0.0089(2) -0.0056(2) -0.0050(2)
C5 0.0449(10) 0.0364(7) 0.0428(8) -0.0039(6) -0.0017(7) 0.0036(7)
N4 0.0858(14) 0.0496(9) 0.0419(8) -0.0048(7) -0.0050(8) -0.0223(9)
N5 0.0680(12) 0.0408(7) 0.0377(7) -0.0027(6) -0.0066(7) -0.0081(7)
N6 0.0415(9) 0.0493(8) 0.0599(9) -0.0031(7) 0.0029(7) -0.0036(7)
C6 0.0465(13) 0.0633(12) 0.0650(12) 0.0016(10) -0.0067(10) -0.0015(10)
C12 0.0476(12) 0.0541(10) 0.0621(12) -0.0026(8) 0.0075(9) -0.0071(9)
C15 0.0452(12) 0.0521(10) 0.0700(12) -0.0023(9) -0.0061(10) -0.0056(9)
C9 0.0547(14) 0.0594(12) 0.0726(14) -0.0029(10) 0.0140(11) -0.0038(10)
C13 0.0687(16) 0.0559(12) 0.0738(14) 0.0031(10) 0.0059(12) 0.0002(11)
C17 0.100(2) 0.101(2) 0.0719(16) -0.0190(14) -0.0079(16) -0.0204(19)
C10 0.093(2) 0.0755(15) 0.0838(17) -0.0246(14) 0.0250(16) -0.0205(15)
C16 0.0683(17) 0.0781(15) 0.0807(16) -0.0208(13) -0.0045(13) -0.0013(13)
C7 0.0675(18) 0.0828(17) 0.095(2) 0.0284(14) -0.0079(15) -0.0078(14)
C14 0.103(3) 0.0687(15) 0.0865(18) 0.0099(13) 0.0168(17) -0.0032(15)
C8 0.100(3) 0.138(3) 0.142(3) 0.082(3) -0.011(3) 0.002(3)
C11 0.155(4) 0.118(3) 0.118(3) -0.051(2) 0.046(3) 0.006(3)
O1W 0.0821(12) 0.0359(6) 0.0701(9) -0.0031(6) -0.0210(8) 0.0116(7)
O2W 0.0967(14) 0.0738(10) 0.0412(7) -0.0003(6) 0.0018(8) -0.0183(9)

loop_
_atom_type_symbol
_atom_type_description
_atom_type_scat_dispersion_real
_atom_type_scat_dispersion_imag
_atom_type_scat_source
C C 0.0033 0.0016 'International Tables Vol C Tables 4.2.6.8 and 6.1.1.4'
H H 0.0000 0.0000 'International Tables Vol C Tables 4.2.6.8 and 6.1.1.4'
N N 0.0061 0.0033 'International Tables Vol C Tables 4.2.6.8 and 6.1.1.4'
O O 0.0106 0.0060 'International Tables Vol C Tables 4.2.6.8 and 6.1.1.4'
S S 0.1246 0.1234 'International Tables Vol C Tables 4.2.6.8 and 6.1.1.4'

loop_
_geom_angle_atom_site_label_1
_geom_angle_atom_site_label_2
_geom_angle_atom_site_label_3
_geom_angle
O2 N1 O1 119.96(16)
O2 N1 C1 120.36(17)
O1 N1 C1 119.66(16)
C3 N2 C2 126.63(16)
C3 N3 C4 126.26(17)
N1 C1 C4 118.95(15)
N1 C1 C2 119.54(14)
C4 C1 C2 121.51(15)
O3 C2 N2 117.21(15)
O3 C2 C1 128.10(15)
N2 C2 C1 114.69(14)
O4 C3 N3 122.46(19)
O4 C3 N2 122.16(19)
N3 C3 N2 115.38(16)
O5 C4 N3 117.26(17)
O5 C4 C1 127.20(17)
N3 C4 C1 115.51(16)
N4 C5 N5 116.66(16)
N4 C5 S1 122.02(14)
N5 C5 S1 121.31(13)
C12 N6 C6 107.05(17)
C12 N6 C9 110.82(16)
C6 N6 C9 111.28(17)
C12 N6 C15 110.58(16)
C6 N6 C15 110.66(15)
C9 N6 C15 106.49(17)
C7 C6 N6 115.6(2)
C13 C12 N6 116.65(19)
C16 C15 N6 116.4(2)
C10 C9 N6 116.0(2)
C12 C13 C14 110.7(2)
C11 C10 C9 111.7(3)
C15 C16 C17 110.4(3)
C8 C7 C6 111.3(3)

loop_
_geom_bond_atom_site_label_1
_geom_bond_atom_site_label_2
_geom_bond_distance
N1 O2 1.220(2)
N1 O1 1.232(2)
N1 C1 1.409(2)
N2 C3 1.358(2)
N2 C2 1.387(2)
N3 C3 1.356(3)
N3 C4 1.378(2)
O3 C2 1.225(2)
O4 C3 1.211(2)
O5 C4 1.227(2)
C1 C4 1.428(2)
C1 C2 1.429(2)
S1 C5 1.7005(19)
C5 N4 1.324(2)
C5 N5 1.325(2)
N6 C12 1.518(3)
N6 C6 1.519(3)
N6 C9 1.523(3)
N6 C15 1.523(3)
C6 C7 1.513(4)
C12 C13 1.508(3)
C15 C16 1.506(4)
C9 C10 1.506(4)
C13 C14 1.509(4)
C17 C16 1.508(4)
C10 C11 1.492(5)
C7 C8 1.507(5)

loop_
_geom_hbond_atom_site_label_D
_geom_hbond_atom_site_label_H
_geom_hbond_atom_site_label_A
_geom_hbond_distance_DH
_geom_hbond_distance_HA
_geom_hbond_distance_DA
_geom_hbond_angle_DHA
_geom_hbond_site_symmetry_A
N2 H2N O1W 0.82(2) 1.99(3) 2.807(2) 175(2) .
N3 H3N O2W 0.79(3) 2.03(3) 2.813(2) 177(3) 2_565
N4 H4A O5 0.86 2.08 2.838(2) 147.2 2_564
N4 H4A O1 0.86 2.63 3.372(2) 145.4 2_564
N4 H4B O4 0.86 1.99 2.800(2) 156.1 4_454
N5 H5A O5 0.86 2.00 2.779(2) 150.6 2_564
N5 H5B O3 0.86 2.28 2.9420(19) 134.4 .
O1W H1WA O1 0.8447(13) 2.0748(15) 2.917(2) 174.50(14) 3_545
O1W H1WB S1 0.8547(14) 2.41 3.2476(16) 165.30(11) .
O2W H2WA O3 0.8463(18) 2.1948(14) 2.879(2) 137.89(13) .
O2W H2WA O2 0.8463(18) 2.3536(18) 3.106(3) 148.31(13) .
O2W H2WB S1 0.8501(17) 2.59 3.4237(18) 166.75(13) 3

loop_
_geom_torsion_atom_site_label_1
_geom_torsion_atom_site_label_2
_geom_torsion_atom_site_label_3
_geom_torsion_atom_site_label_4
_geom_torsion
O2 N1 C1 C4 161.0(2)
O1 N1 C1 C4 -20.6(3)
O2 N1 C1 C2 -18.6(3)
O1 N1 C1 C2 159.8(2)
C3 N2 C2 O3 -179.1(2)
C3 N2 C2 C1 0.0(3)
N1 C1 C2 O3 0.0(3)
C4 C1 C2 O3 -179.7(2)
N1 C1 C2 N2 -179.05(19)
C4 C1 C2 N2 1.3(3)
C4 N3 C3 O4 -179.2(3)
C4 N3 C3 N2 0.7(4)
C2 N2 C3 O4 178.9(3)
C2 N2 C3 N3 -1.0(4)
C3 N3 C4 O5 -177.5(3)
C3 N3 C4 C1 0.5(4)
N1 C1 C4 O5 -3.4(4)
C2 C1 C4 O5 176.2(3)
N1 C1 C4 N3 178.8(2)
C2 C1 C4 N3 -1.6(3)
C12 N6 C6 C7 -177.9(2)
C9 N6 C6 C7 -56.7(3)
C15 N6 C6 C7 61.5(3)
C6 N6 C12 C13 -178.6(2)
C9 N6 C12 C13 59.9(2)
C15 N6 C12 C13 -58.0(2)
C12 N6 C15 C16 -56.9(2)
C6 N6 C15 C16 61.5(3)
C9 N6 C15 C16 -177.4(2)
C12 N6 C9 C10 63.1(3)
C6 N6 C9 C10 -55.9(3)
C15 N6 C9 C10 -176.6(2)
N6 C12 C13 C14 172.0(2)
N6 C9 C10 C11 178.0(3)
N6 C15 C16 C17 176.0(2)
N6 C6 C7 C8 178.9(3)
